data_4072982
loop_
_publ_author_name
'Kalikhman, Inna'
'Gostevskii, Boris'
'Kertsnus, Evgenia'
'Botoshansky, Mark'
'Tessier, Claire A.'
'Youngs, Wiley J.'
'Deuerlein, Stephan'
'Stalke, Dietmar'
'Kost, Daniel'

_publ_section_title
;
 Competitive Molecular Rearrangements in Hexacoordinate Cyano-Silicon
 Dichelates
;
_journal_issue 10
_journal_name_full Organometallics
_journal_page_first 2652
_journal_paper_doi 10.1021/om061176y
_journal_volume 26
_journal_year 2007
_chemical_formula_sum 'C22 H27 Cl N4 O2 Si'
_chemical_formula_weight 443.02
_chemical_name_common 11b
_chemical_name_systematic
;
 Bis[N-(benzaldimino)acetimidato-N',O]t-butylchlorosilicon(IV)
;
_space_group_IT_number 14
_symmetry_cell_setting monoclinic
_symmetry_space_group_name_Hall '-P 2yn'
_symmetry_space_group_name_H-M 'P 1 21/n 1'
_atom_sites_solution_hydrogens geom
_atom_sites_solution_primary direct
_atom_sites_solution_secondary difmap
_audit_creation_method SHELXL-97
_cell_angle_alpha 90.00
_cell_angle_beta 97.21(3)
_cell_angle_gamma 90.00
_cell_formula_units_Z 4
_cell_length_a 9.1022(18)
_cell_length_b 19.821(4)
_cell_length_c 12.996(3)
_cell_measurement_reflns_used 15697
_cell_measurement_temperature 133(2)
_cell_measurement_theta_max 24.64
_cell_measurement_theta_min 1.88
_cell_volume 2326.1(9)
_computing_cell_refinement 'X-AREA (Stoe & Cie, 2002)'
_computing_data_collection 'X-AREA (Stoe & Cie, 2002)'
_computing_data_reduction 'X-RED32 (Stoe & Cie, 2002)'
_computing_molecular_graphics 'SHELXTL-NT V6.14'
_computing_publication_material 'SHELXTL-NT V6.14'
_computing_structure_refinement 'SHELXL-97 (Sheldrick, 1997)'
_computing_structure_solution 'SHELXS-97 (Sheldrick, 1990)'
_diffrn_ambient_temperature 133(2)
_diffrn_measured_fraction_theta_full 0.990
_diffrn_measured_fraction_theta_max 0.990
_diffrn_measurement_device_type 'STOE IPDS II'
_diffrn_measurement_method 'omega scan'
_diffrn_radiation_monochromator graphite
_diffrn_radiation_source 'fine-focus sealed tube'
_diffrn_radiation_type MoK\a
_diffrn_radiation_wavelength 0.71073
_diffrn_reflns_av_R_equivalents 0.0765
_diffrn_reflns_av_sigmaI/netI 0.0539
_diffrn_reflns_limit_h_max 10
_diffrn_reflns_limit_h_min -10
_diffrn_reflns_limit_k_max 23
_diffrn_reflns_limit_k_min -23
_diffrn_reflns_limit_l_max 15
_diffrn_reflns_limit_l_min -15
_diffrn_reflns_number 15409
_diffrn_reflns_theta_full 24.64
_diffrn_reflns_theta_max 24.64
_diffrn_reflns_theta_min 1.88
_exptl_absorpt_coefficient_mu 0.241
_exptl_absorpt_correction_T_max 0.9312
_exptl_absorpt_correction_T_min 0.9098
_exptl_absorpt_correction_type numerical
_exptl_absorpt_process_details 'X-RED32 (Stoe & Cie, 2002)'
_exptl_crystal_colour colourless
_exptl_crystal_density_diffrn 1.265
_exptl_crystal_density_method 'not measured'
_exptl_crystal_description block
_exptl_crystal_F_000 936
_exptl_crystal_size_max 0.40
_exptl_crystal_size_mid 0.30
_exptl_crystal_size_min 0.30
_refine_diff_density_max 0.307
_refine_diff_density_min -0.221
_refine_diff_density_rms 0.047
_refine_ls_extinction_method none
_refine_ls_goodness_of_fit_ref 1.030
_refine_ls_hydrogen_treatment mixed
_refine_ls_matrix_type full
_refine_ls_number_parameters 276
_refine_ls_number_reflns 3899
_refine_ls_number_restraints 0
_refine_ls_restrained_S_all 1.030
_refine_ls_R_factor_all 0.0654
_refine_ls_R_factor_gt 0.0428
_refine_ls_shift/su_max 0.000
_refine_ls_shift/su_mean 0.000
_refine_ls_structure_factor_coef Fsqd
_refine_ls_weighting_details 'calc w=1/[\s^2^(Fo^2^)+(0.0552P)^2^+0.1780P] where P=(Fo^2^+2Fc^2^)/3'
_refine_ls_weighting_scheme calc
_refine_ls_wR_factor_gt 0.0972
_refine_ls_wR_factor_ref 0.1059
_reflns_number_gt 2937
_reflns_number_total 3899
_reflns_threshold_expression >2sigma(I)
_cod_data_source_file om061176ysi20061225_101726.cif
_cod_data_source_block 11b
_cod_original_cell_volume 2326.2(8)
_cod_original_sg_symbol_H-M P2(1)/n
_cod_database_code 4072982

loop_
_symmetry_equiv_pos_as_xyz
'x, y, z'
'-x+1/2, y+1/2, -z+1/2'
'-x, -y, -z'
'x-1/2, -y-1/2, z-1/2'

loop_
_atom_site_label
_atom_site_type_symbol
_atom_site_fract_x
_atom_site_fract_y
_atom_site_fract_z
_atom_site_U_iso_or_equiv
_atom_site_adp_type
_atom_site_occupancy
_atom_site_symmetry_multiplicity
_atom_site_calc_flag
_atom_site_refinement_flags
Si1 Si 0.86635(8) 0.08779(3) 0.28490(5) 0.03016(18) Uani 1 1 d .
Cl1 Cl 0.81058(7) 0.04490(3) 0.43245(4) 0.03453(17) Uani 1 1 d .
O1 O 0.9586(2) 0.12267(8) 0.18306(12) 0.0348(4) Uani 1 1 d .
O2 O 0.7876(2) 0.16715(9) 0.30401(12) 0.0367(4) Uani 1 1 d .
N1 N 0.9992(2) 0.01146(10) 0.26389(13) 0.0279(4) Uani 1 1 d .
N2 N 1.0364(2) 0.13051(10) 0.37896(14) 0.0304(5) Uani 1 1 d .
N3 N 1.0860(2) 0.02329(10) 0.18358(14) 0.0319(5) Uani 1 1 d .
N4 N 1.0024(3) 0.19697(10) 0.40558(15) 0.0379(5) Uani 1 1 d .
C1 C 1.0016(3) -0.04853(12) 0.30382(16) 0.0287(5) Uani 1 1 d .
H1A H 0.9538 -0.0521 0.3645 0.034 Uiso 1 1 calc R
C2 C 1.1620(3) 0.10571(12) 0.41731(17) 0.0296(5) Uani 1 1 d .
H2A H 1.1788 0.0610 0.3951 0.036 Uiso 1 1 calc R
C3 C 1.0572(3) 0.08392(13) 0.14871(17) 0.0330(6) Uani 1 1 d .
C4 C 1.1394(3) 0.11192(15) 0.0665(2) 0.0448(7) Uani 1 1 d .
H4B H 1.0696 0.1225 0.0050 0.067 Uiso 1 1 calc R
H4C H 1.2115 0.0786 0.0484 0.067 Uiso 1 1 calc R
H4D H 1.1914 0.1531 0.0920 0.067 Uiso 1 1 calc R
C5 C 0.8696(3) 0.21031(13) 0.36224(18) 0.0370(6) Uani 1 1 d .
C6 C 0.8022(4) 0.27719(16) 0.3783(2) 0.0563(8) Uani 1 1 d .
H6A H 0.8726 0.3049 0.4233 0.084 Uiso 1 1 calc R
H6B H 0.7118 0.2710 0.4110 0.084 Uiso 1 1 calc R
H6C H 0.7777 0.2997 0.3112 0.084 Uiso 1 1 calc R
C7 C 0.6904(3) 0.05381(14) 0.19805(19) 0.0404(6) Uani 1 1 d .
C71 C 0.6874(4) -0.02294(16) 0.1833(2) 0.0542(8) Uani 1 1 d .
H71A H 0.5939 -0.0361 0.1425 0.081 Uiso 1 1 calc R
H71B H 0.6958 -0.0451 0.2513 0.081 Uiso 1 1 calc R
H71C H 0.7704 -0.0367 0.1469 0.081 Uiso 1 1 calc R
C72 C 0.6755(4) 0.0872(2) 0.0899(2) 0.0730(11) Uani 1 1 d .
H72A H 0.5814 0.0736 0.0502 0.109 Uiso 1 1 calc R
H72B H 0.7577 0.0727 0.0532 0.109 Uiso 1 1 calc R
H72C H 0.6778 0.1363 0.0978 0.109 Uiso 1 1 calc R
C73 C 0.5484(3) 0.07170(17) 0.2453(2) 0.0537(8) Uani 1 1 d .
H73A H 0.4616 0.0592 0.1966 0.081 Uiso 1 1 calc R
H73B H 0.5464 0.1203 0.2588 0.081 Uiso 1 1 calc R
H73C H 0.5468 0.0470 0.3105 0.081 Uiso 1 1 calc R
C11 C 1.0649(3) -0.11124(12) 0.27178(17) 0.0293(5) Uani 1 1 d .
C12 C 1.0377(3) -0.16745(13) 0.33148(19) 0.0353(6) Uani 1 1 d .
H12A H 0.9926 -0.1614 0.3929 0.042 Uiso 1 1 calc R
C13 C 1.0754(3) -0.23164(13) 0.3025(2) 0.0406(6) Uani 1 1 d .
H13A H 1.0553 -0.2694 0.3436 0.049 Uiso 1 1 calc R
C14 C 1.1419(3) -0.24090(14) 0.2142(2) 0.0436(7) Uani 1 1 d .
H14A H 1.1663 -0.2850 0.1934 0.052 Uiso 1 1 calc R
C15 C 1.1729(4) -0.18592(15) 0.1566(2) 0.0497(8) Uani 1 1 d .
H15A H 1.2207 -0.1924 0.0964 0.060 Uiso 1 1 calc R
C16 C 1.1361(3) -0.12139(14) 0.18390(19) 0.0416(7) Uani 1 1 d .
H16A H 1.1592 -0.0840 0.1431 0.050 Uiso 1 1 calc R
C21 C 1.2840(3) 0.13376(12) 0.48904(17) 0.0298(5) Uani 1 1 d .
C22 C 1.4094(3) 0.09290(14) 0.5085(2) 0.0412(6) Uani 1 1 d .
H22A H 1.4111 0.0504 0.4747 0.049 Uiso 1 1 calc R
C23 C 1.5306(3) 0.11286(17) 0.5755(3) 0.0562(8) Uani 1 1 d .
H23A H 1.6150 0.0844 0.5878 0.067 Uiso 1 1 calc R
C24 C 1.5290(4) 0.17422(18) 0.6245(3) 0.0590(9) Uani 1 1 d .
H24A H 1.6125 0.1882 0.6708 0.071 Uiso 1 1 calc R
C25 C 1.4061(3) 0.21557(15) 0.6067(2) 0.0461(7) Uani 1 1 d .
H25A H 1.4059 0.2579 0.6409 0.055 Uiso 1 1 calc R
C26 C 1.2841(3) 0.19594(13) 0.53983(18) 0.0351(6) Uani 1 1 d .
H26A H 1.2001 0.2247 0.5282 0.042 Uiso 1 1 calc R

loop_
_atom_site_aniso_label
_atom_site_aniso_U_11
_atom_site_aniso_U_22
_atom_site_aniso_U_33
_atom_site_aniso_U_23
_atom_site_aniso_U_13
_atom_site_aniso_U_12
Si1 0.0401(4) 0.0272(4) 0.0228(3) 0.0023(3) 0.0026(3) 0.0042(3)
Cl1 0.0426(4) 0.0354(3) 0.0267(3) 0.0038(2) 0.0089(2) 0.0043(3)
O1 0.0505(11) 0.0279(9) 0.0259(8) 0.0048(7) 0.0047(8) 0.0042(8)
O2 0.0452(11) 0.0325(10) 0.0309(9) 0.0021(7) -0.0008(8) 0.0095(8)
N1 0.0356(11) 0.0271(11) 0.0207(9) -0.0005(8) 0.0020(8) -0.0003(9)
N2 0.0434(13) 0.0239(10) 0.0240(9) 0.0009(8) 0.0051(9) 0.0019(9)
N3 0.0411(12) 0.0320(12) 0.0234(10) 0.0008(8) 0.0072(9) -0.0022(9)
N4 0.0548(15) 0.0258(11) 0.0325(11) -0.0034(9) 0.0037(10) 0.0077(10)
C1 0.0373(13) 0.0285(13) 0.0196(10) -0.0008(9) 0.0012(9) -0.0014(11)
C2 0.0407(15) 0.0243(12) 0.0248(11) -0.0004(9) 0.0075(10) 0.0010(11)
C3 0.0438(15) 0.0310(14) 0.0235(11) 0.0007(10) 0.0018(10) -0.0023(12)
C4 0.0576(18) 0.0440(16) 0.0346(13) 0.0072(12) 0.0132(13) -0.0036(14)
C5 0.0495(17) 0.0323(14) 0.0294(12) 0.0006(10) 0.0055(12) 0.0084(13)
C6 0.069(2) 0.0438(17) 0.0528(17) -0.0105(14) -0.0040(15) 0.0205(16)
C7 0.0456(16) 0.0419(16) 0.0318(13) 0.0029(11) -0.0029(11) 0.0027(13)
C71 0.0469(18) 0.0533(19) 0.0577(18) -0.0171(15) -0.0112(14) 0.0003(15)
C72 0.067(2) 0.107(3) 0.0381(16) 0.0198(18) -0.0192(15) -0.019(2)
C73 0.0462(18) 0.0556(19) 0.0564(17) -0.0027(15) -0.0050(14) 0.0054(15)
C11 0.0327(13) 0.0292(13) 0.0240(11) -0.0043(9) -0.0049(10) -0.0024(11)
C12 0.0379(15) 0.0304(14) 0.0380(13) -0.0011(10) 0.0058(11) -0.0028(11)
C13 0.0429(16) 0.0282(14) 0.0498(15) 0.0018(11) 0.0029(13) -0.0027(12)
C14 0.0513(17) 0.0308(14) 0.0464(15) -0.0117(12) -0.0024(13) 0.0044(13)
C15 0.076(2) 0.0430(17) 0.0318(13) -0.0071(12) 0.0130(14) 0.0099(15)
C16 0.0631(19) 0.0344(15) 0.0278(12) 0.0005(11) 0.0080(12) 0.0050(14)
C21 0.0347(14) 0.0295(13) 0.0266(11) 0.0012(10) 0.0094(10) -0.0048(11)
C22 0.0389(15) 0.0399(15) 0.0458(15) -0.0126(12) 0.0092(12) -0.0041(13)
C23 0.0342(16) 0.059(2) 0.073(2) -0.0217(17) -0.0009(15) -0.0008(15)
C24 0.0412(18) 0.065(2) 0.068(2) -0.0231(17) -0.0030(15) -0.0108(16)
C25 0.0544(18) 0.0392(16) 0.0460(15) -0.0125(12) 0.0110(14) -0.0118(14)
C26 0.0455(15) 0.0299(13) 0.0311(12) -0.0012(10) 0.0100(11) -0.0060(12)

loop_
_atom_type_symbol
_atom_type_description
_atom_type_scat_dispersion_real
_atom_type_scat_dispersion_imag
_atom_type_scat_source
C C 0.0033 0.0016 'International Tables Vol C Tables 4.2.6.8 and 6.1.1.4'
H H 0.0000 0.0000 'International Tables Vol C Tables 4.2.6.8 and 6.1.1.4'
N N 0.0061 0.0033 'International Tables Vol C Tables 4.2.6.8 and 6.1.1.4'
O O 0.0106 0.0060 'International Tables Vol C Tables 4.2.6.8 and 6.1.1.4'
Si Si 0.0817 0.0704 'International Tables Vol C Tables 4.2.6.8 and 6.1.1.4'
Cl Cl 0.1484 0.1585 'International Tables Vol C Tables 4.2.6.8 and 6.1.1.4'

loop_
_geom_angle_atom_site_label_1
_geom_angle_atom_site_label_2
_geom_angle_atom_site_label_3
_geom_angle
O2 Si1 O1 89.79(8)
O2 Si1 C7 94.06(11)
O1 Si1 C7 97.58(10)
O2 Si1 N1 166.14(9)
O1 Si1 N1 80.90(8)
C7 Si1 N1 97.31(10)
O2 Si1 N2 80.53(8)
O1 Si1 N2 83.78(8)
C7 Si1 N2 174.44(10)
N1 Si1 N2 88.23(9)
O2 Si1 Cl1 94.55(6)
O1 Si1 Cl1 165.26(7)
C7 Si1 Cl1 96.16(8)
N1 Si1 Cl1 92.09(6)
N2 Si1 Cl1 83.05(6)
C3 O1 Si1 115.63(15)
C5 O2 Si1 116.90(16)
C1 N1 N3 117.87(19)
C1 N1 Si1 128.79(16)
N3 N1 Si1 112.67(14)
C2 N2 N4 118.4(2)
C2 N2 Si1 130.28(17)
N4 N2 Si1 111.32(16)
C3 N3 N1 107.81(19)
C5 N4 N2 107.9(2)
N1 C1 C11 131.1(2)
N2 C2 C21 131.8(2)
N3 C3 O1 122.9(2)
N3 C3 C4 119.9(2)
O1 C3 C4 117.2(2)
N4 C5 O2 123.4(2)
N4 C5 C6 120.0(3)
O2 C5 C6 116.6(2)
C71 C7 C73 106.0(2)
C71 C7 C72 108.3(3)
C73 C7 C72 106.4(3)
C71 C7 Si1 114.44(19)
C73 C7 Si1 110.94(18)
C72 C7 Si1 110.5(2)
C16 C11 C12 118.2(2)
C16 C11 C1 126.8(2)
C12 C11 C1 114.7(2)
C13 C12 C11 121.0(2)
C14 C13 C12 120.0(2)
C15 C14 C13 119.5(2)
C14 C15 C16 121.5(2)
C15 C16 C11 119.8(2)
C22 C21 C26 118.3(2)
C22 C21 C2 115.6(2)
C26 C21 C2 126.2(2)
C23 C22 C21 121.3(3)
C24 C23 C22 119.6(3)
C23 C24 C25 120.2(3)
C26 C25 C24 120.6(3)
C25 C26 C21 120.0(3)

loop_
_geom_bond_atom_site_label_1
_geom_bond_atom_site_label_2
_geom_bond_distance
Si1 O2 1.7591(18)
Si1 O1 1.7926(17)
Si1 C7 1.959(3)
Si1 N1 1.977(2)
Si1 N2 2.033(2)
Si1 Cl1 2.2140(9)
O1 C3 1.302(3)
O2 C5 1.311(3)
N1 C1 1.296(3)
N1 N3 1.405(3)
N2 C2 1.286(3)
N2 N4 1.406(3)
N3 C3 1.299(3)
N4 C5 1.295(4)
C1 C11 1.453(3)
C2 C21 1.467(3)
C3 C4 1.486(3)
C5 C6 1.486(4)
C7 C71 1.533(4)
C7 C73 1.541(4)
C7 C72 1.543(4)
C11 C16 1.397(3)
C11 C12 1.397(3)
C12 C13 1.382(4)
C13 C14 1.375(4)
C14 C15 1.372(4)
C15 C16 1.380(4)
C21 C22 1.397(4)
C21 C26 1.398(3)
C22 C23 1.375(4)
C23 C24 1.374(4)
C24 C25 1.382(5)
C25 C26 1.378(4)

loop_
_geom_torsion_atom_site_label_1
_geom_torsion_atom_site_label_2
_geom_torsion_atom_site_label_3
_geom_torsion_atom_site_label_4
_geom_torsion
O2 Si1 O1 C3 170.07(18)
C7 Si1 O1 C3 -95.86(19)
N1 Si1 O1 C3 0.38(17)
N2 Si1 O1 C3 89.57(18)
Cl1 Si1 O1 C3 62.8(3)
O1 Si1 O2 C5 -82.98(17)
C7 Si1 O2 C5 179.44(17)
N1 Si1 O2 C5 -35.5(4)
N2 Si1 O2 C5 0.75(16)
Cl1 Si1 O2 C5 82.92(17)
O2 Si1 N1 C1 139.6(3)
O1 Si1 N1 C1 -172.1(2)
C7 Si1 N1 C1 -75.6(2)
N2 Si1 N1 C1 103.9(2)
Cl1 Si1 N1 C1 20.9(2)
O2 Si1 N1 N3 -50.1(4)
O1 Si1 N1 N3 -1.84(15)
C7 Si1 N1 N3 94.72(16)
N2 Si1 N1 N3 -85.82(15)
Cl1 Si1 N1 N3 -168.80(14)
O2 Si1 N2 C2 177.1(2)
O1 Si1 N2 C2 -92.1(2)
C7 Si1 N2 C2 163.5(9)
N1 Si1 N2 C2 -11.1(2)
Cl1 Si1 N2 C2 81.3(2)
O2 Si1 N2 N4 -0.96(14)
O1 Si1 N2 N4 89.86(15)
C7 Si1 N2 N4 -14.6(11)
N1 Si1 N2 N4 170.90(14)
Cl1 Si1 N2 N4 -96.78(14)
C1 N1 N3 C3 174.3(2)
Si1 N1 N3 C3 2.8(2)
C2 N2 N4 C5 -177.4(2)
Si1 N2 N4 C5 0.9(2)
N3 N1 C1 C11 -9.3(4)
Si1 N1 C1 C11 160.6(2)
N4 N2 C2 C21 1.3(3)
Si1 N2 C2 C21 -176.67(17)
N1 N3 C3 O1 -2.8(3)
N1 N3 C3 C4 176.7(2)
Si1 O1 C3 N3 1.4(3)
Si1 O1 C3 C4 -178.12(18)
N2 N4 C5 O2 -0.4(3)
N2 N4 C5 C6 179.0(2)
Si1 O2 C5 N4 -0.4(3)
Si1 O2 C5 C6 -179.83(19)
O2 Si1 C7 C71 -164.3(2)
O1 Si1 C7 C71 105.4(2)
N1 Si1 C7 C71 23.6(2)
N2 Si1 C7 C71 -150.9(9)
Cl1 Si1 C7 C71 -69.3(2)
O2 Si1 C7 C73 -44.5(2)
O1 Si1 C7 C73 -134.82(19)
N1 Si1 C7 C73 143.45(19)
N2 Si1 C7 C73 -31.1(11)
Cl1 Si1 C7 C73 50.5(2)
O2 Si1 C7 C72 73.2(2)
O1 Si1 C7 C72 -17.1(2)
N1 Si1 C7 C72 -98.9(2)
N2 Si1 C7 C72 86.6(10)
Cl1 Si1 C7 C72 168.2(2)
N1 C1 C11 C16 -2.7(4)
N1 C1 C11 C12 -176.4(3)
C16 C11 C12 C13 -2.2(4)
C1 C11 C12 C13 172.0(2)
C11 C12 C13 C14 0.6(4)
C12 C13 C14 C15 1.2(4)
C13 C14 C15 C16 -1.3(5)
C14 C15 C16 C11 -0.4(5)
C12 C11 C16 C15 2.1(4)
C1 C11 C16 C15 -171.4(3)
N2 C2 C21 C22 -175.9(2)
N2 C2 C21 C26 5.3(4)
C26 C21 C22 C23 -0.1(4)
C2 C21 C22 C23 -179.0(3)
C21 C22 C23 C24 0.0(5)
C22 C23 C24 C25 0.1(5)
C23 C24 C25 C26 0.0(5)
C24 C25 C26 C21 -0.2(4)
C22 C21 C26 C25 0.2(3)
C2 C21 C26 C25 179.0(2)
